data_8102364
loop_
_publ_author_name
'Cui-Hua Lin'
'Huan-Mei Guo'
'Fang-Fang Jian'

_publ_section_title
;
 Crystal structure of 2-amino-4,6-dimethylpyrimidine hydrate,
 (C6H9N3)10 &#x00B7; H2O
;
_journal_issue 4
_journal_name_full 'Zeitschrift f\"ur Kristallographie - New Crystal Structures'
_journal_page_first 511
_journal_volume 223
_journal_year 2008
_chemical_absolute_configuration unk
_chemical_formula_moiety '10(C6 H9 N3), H2 O'
_chemical_formula_sum 'C60 H92 N30 O'
_chemical_formula_weight 1249.64
_space_group_IT_number 20
_symmetry_cell_setting orthorhombic
_symmetry_space_group_name_Hall 'C 2c 2'
_symmetry_space_group_name_H-M 'C 2 2 21'
_atom_sites_solution_hydrogens geom
_atom_sites_solution_primary direct
_atom_sites_solution_secondary difmap
_audit_creation_method SHELXL-97
_cell_angle_alpha 90.00
_cell_angle_beta 90.00
_cell_angle_gamma 90.00
_cell_formula_units_Z 2
_cell_length_a 11.0548(11)
_cell_length_b 11.4912(11)
_cell_length_c 26.861(3)
_cell_measurement_reflns_used 1819
_cell_measurement_temperature 296(2)
_cell_measurement_theta_max 28.41
_cell_measurement_theta_min 1.52
_cell_volume 3412.2(6)
_computing_cell_refinement 'Bruker SMART'
_computing_data_collection 'Bruker SMART'
_computing_data_reduction 'Bruker SMART'
_computing_molecular_graphics 'Bruker SHELXTL'
_computing_publication_material 'Bruker SHELXTL'
_computing_structure_refinement 'SHELXL-97 (Sheldrick, 1997)'
_computing_structure_solution 'SHELXS-97 (Sheldrick, 1990)'
_diffrn_ambient_temperature 296(2)
_diffrn_measured_fraction_theta_full 0.990
_diffrn_measured_fraction_theta_max 0.990
_diffrn_measurement_device_type 'CCD area detector'
_diffrn_measurement_method 'phi and omega scans'
_diffrn_radiation_monochromator graphite
_diffrn_radiation_source 'fine-focus sealed tube'
_diffrn_radiation_type MoK\a
_diffrn_radiation_wavelength 0.71073
_diffrn_reflns_av_R_equivalents 0.0286
_diffrn_reflns_av_sigmaI/netI 0.0251
_diffrn_reflns_limit_h_max 14
_diffrn_reflns_limit_h_min -14
_diffrn_reflns_limit_k_max 10
_diffrn_reflns_limit_k_min -15
_diffrn_reflns_limit_l_max 34
_diffrn_reflns_limit_l_min -31
_diffrn_reflns_number 11128
_diffrn_reflns_theta_full 28.41
_diffrn_reflns_theta_max 28.41
_diffrn_reflns_theta_min 1.52
_diffrn_standards_decay_% 0
_diffrn_standards_interval_count 0
_diffrn_standards_interval_time 0
_diffrn_standards_number 0
_exptl_absorpt_coefficient_mu 0.080
_exptl_absorpt_correction_type none
_exptl_crystal_colour colorless
_exptl_crystal_density_diffrn 1.216
_exptl_crystal_density_method 'not measured'
_exptl_crystal_description bar
_exptl_crystal_F_000 1340
_exptl_crystal_size_max 0.20
_exptl_crystal_size_mid 0.15
_exptl_crystal_size_min 0.11
_refine_diff_density_max 0.298
_refine_diff_density_min -0.199
_refine_diff_density_rms 0.051
_refine_ls_extinction_coef 0.0077(12)
_refine_ls_extinction_expression Fc^*^=kFc[1+0.001xFc^2^\l^3^/sin(2\q)]^-1/4^
_refine_ls_extinction_method SHELXL
_refine_ls_goodness_of_fit_ref 1.002
_refine_ls_hydrogen_treatment constr
_refine_ls_matrix_type full
_refine_ls_number_parameters 212
_refine_ls_number_reflns 2331
_refine_ls_number_restraints 0
_refine_ls_restrained_S_all 1.002
_refine_ls_R_factor_all 0.0696
_refine_ls_R_factor_gt 0.0550
_refine_ls_shift/su_max 0.000
_refine_ls_shift/su_mean 0.000
_refine_ls_structure_factor_coef Fsqd
_refine_ls_weighting_details 'calc w=1/[\s^2^(Fo^2^)+(0.0960P)^2^+1.3000P] where P=(Fo^2^+2Fc^2^)/3'
_refine_ls_weighting_scheme calc
_refine_ls_wR_factor_gt 0.1583
_refine_ls_wR_factor_ref 0.1712
_reflns_number_gt 1819
_reflns_number_total 2331
_reflns_threshold_expression >2sigma(I)
_cod_data_source_file 1267-2441.cff
_cod_data_source_block shelxl
_cod_depositor_comments
;
The following automatic conversions were performed:
'_symmetry_cell_setting' value 'Orthorhombic' changed to 'orthorhombic'
according to '/home/saulius/struct/CIF-dictionaries/cif_core.dic'
dictionary named 'cif_core.dic' version 2.4.1 from 2010-06-29.

Automatic conversion script
Id: cif_fix_enum 1555 2011-01-17 13:19:09Z saulius 

The following automatic conversions were performed:
'_atom_site_symetry_multiplicity' tag replaced with
'_atom_site_symmetry_multiplicity'.

Automatic conversion script
Id: cif_correct_tags 1440 2010-10-19 06:21:57Z saulius 
;
_cod_database_code 8102364

loop_
_symmetry_equiv_pos_as_xyz
'x, y, z'
'x, -y, -z'
'-x, y, -z+1/2'
'-x, -y, z+1/2'
'x+1/2, y+1/2, z'
'x+1/2, -y+1/2, -z'
'-x+1/2, y+1/2, -z+1/2'
'-x+1/2, -y+1/2, z+1/2'

loop_
_atom_site_label
_atom_site_type_symbol
_atom_site_fract_x
_atom_site_fract_y
_atom_site_fract_z
_atom_site_U_iso_or_equiv
_atom_site_adp_type
_atom_site_occupancy
_atom_site_symmetry_multiplicity
_atom_site_calc_flag
_atom_site_refinement_flags
_atom_site_disorder_assembly
_atom_site_disorder_group
O1 O 0.3542(5) 0.0000 0.0000 0.0681(18) Uani 0.50 2 d SP . .
H101 H 0.3121 0.0630 -0.0070 0.093 Uiso 0.50 1 d P . .
N1 N 0.1588(2) 0.1610(2) 0.02720(9) 0.0481(6) Uani 1 1 d . . .
N2 N 0.0060(2) 0.1846(2) 0.08963(8) 0.0458(5) Uani 1 1 d . . .
N3 N 0.0700(3) 0.0043(3) 0.06528(10) 0.0667(8) Uani 1 1 d . . .
H301 H 0.0199 -0.0253 0.0862 0.080 Uiso 1 1 calc R . .
H302 H 0.1147 -0.0404 0.0474 0.080 Uiso 1 1 calc R . .
N4 N 0.2126(2) 0.3684(2) 0.18218(9) 0.0473(6) Uani 1 1 d . . .
N5 N 0.3774(2) 0.3796(2) 0.12465(8) 0.0460(6) Uani 1 1 d . . .
N6 N 0.2886(3) 0.5440(2) 0.15565(10) 0.0661(8) Uani 1 1 d . . .
H601 H 0.3381 0.5846 0.1381 0.079 Uiso 1 1 calc R . .
H602 H 0.2360 0.5781 0.1742 0.079 Uiso 1 1 calc R . .
N7 N 0.0837(2) 0.6646(2) 0.22168(8) 0.0462(6) Uani 1 1 d . . .
N8 N 0.0000 0.4947(3) 0.2500 0.0612(10) Uani 1 2 d S . .
H801 H -0.0608 0.4614 0.2699 0.078 Uiso 1 1 d . . .
C1 C 0.2614(3) 0.3213(3) -0.01195(13) 0.0702(10) Uani 1 1 d . . .
H11 H 0.3409 0.3033 0.0001 0.084 Uiso 1 1 calc R . .
H12 H 0.2528 0.4041 -0.0152 0.084 Uiso 1 1 calc R . .
H13 H 0.2495 0.2853 -0.0438 0.084 Uiso 1 1 calc R . .
C2 C 0.1687(3) 0.2761(3) 0.02412(10) 0.0478(7) Uani 1 1 d . . .
C3 C 0.0989(3) 0.3487(3) 0.05233(12) 0.0541(8) Uani 1 1 d . . .
H3 H 0.1063 0.4291 0.0497 0.065 Uiso 1 1 calc R . .
C4 C 0.0167(3) 0.2987(3) 0.08505(11) 0.0498(7) Uani 1 1 d . . .
C5 C -0.0628(4) 0.3723(3) 0.11678(15) 0.0749(11) Uani 1 1 d . . .
H51 H -0.0605 0.3443 0.1504 0.090 Uiso 1 1 calc R . .
H52 H -0.1443 0.3687 0.1045 0.090 Uiso 1 1 calc R . .
H53 H -0.0349 0.4514 0.1159 0.090 Uiso 1 1 calc R . .
C6 C 0.0785(3) 0.1201(2) 0.06052(10) 0.0451(6) Uani 1 1 d . . .
C7 C 0.1311(3) 0.1850(3) 0.21009(14) 0.0694(10) Uani 1 1 d . . .
H71 H 0.0773 0.2376 0.2268 0.083 Uiso 1 1 calc R . .
H72 H 0.1744 0.1397 0.2343 0.083 Uiso 1 1 calc R . .
H73 H 0.0852 0.1341 0.1890 0.083 Uiso 1 1 calc R . .
C8 C 0.2184(3) 0.2525(3) 0.17944(11) 0.0484(7) Uani 1 1 d . . .
C9 C 0.3021(3) 0.1964(3) 0.14978(11) 0.0518(7) Uani 1 1 d . . .
H9 H 0.3046 0.1156 0.1481 0.062 Uiso 1 1 calc R . .
C10 C 0.3817(3) 0.2637(3) 0.12273(10) 0.0470(7) Uani 1 1 d . . .
C11 C 0.4754(3) 0.2098(3) 0.08996(14) 0.0634(9) Uani 1 1 d . . .
H111 H 0.5269 0.1605 0.1095 0.076 Uiso 1 1 calc R . .
H112 H 0.5230 0.2699 0.0747 0.076 Uiso 1 1 calc R . .
H113 H 0.4365 0.1645 0.0646 0.076 Uiso 1 1 calc R . .
C12 C 0.2935(3) 0.4272(3) 0.15416(10) 0.0452(7) Uani 1 1 d . . .
C13 C 0.1749(3) 0.8419(3) 0.19090(14) 0.0660(10) Uani 1 1 d . . .
H131 H 0.2376 0.7881 0.1818 0.079 Uiso 1 1 calc R . .
H132 H 0.2093 0.9051 0.2094 0.079 Uiso 1 1 calc R . .
H133 H 0.1370 0.8715 0.1613 0.079 Uiso 1 1 calc R . .
C14 C 0.0826(3) 0.7809(3) 0.22219(10) 0.0480(7) Uani 1 1 d . . .
C15 C 0.0000 0.8427(4) 0.2500 0.0519(10) Uani 1 2 d S . .
H15 H 0.0000 0.9236 0.2500 0.062 Uiso 1 2 calc SR . .
C16 C 0.0000 0.6115(3) 0.2500 0.0420(8) Uani 1 2 d S . .

loop_
_atom_site_aniso_label
_atom_site_aniso_U_11
_atom_site_aniso_U_22
_atom_site_aniso_U_33
_atom_site_aniso_U_23
_atom_site_aniso_U_13
_atom_site_aniso_U_12
O1 0.040(3) 0.048(3) 0.116(5) -0.007(4) 0.000 0.000
N1 0.0542(14) 0.0416(12) 0.0483(12) -0.0019(10) 0.0079(11) -0.0020(10)
N2 0.0468(12) 0.0459(12) 0.0445(12) -0.0011(10) 0.0043(10) -0.0057(11)
N3 0.0843(19) 0.0431(13) 0.0727(17) 0.0002(12) 0.0314(16) -0.0033(15)
N4 0.0485(13) 0.0424(13) 0.0510(13) -0.0009(10) 0.0085(11) 0.0015(11)
N5 0.0504(13) 0.0394(12) 0.0480(13) -0.0018(10) 0.0104(11) -0.0015(11)
N6 0.0799(19) 0.0367(13) 0.0817(19) -0.0030(12) 0.0290(17) 0.0025(13)
N7 0.0470(13) 0.0433(13) 0.0484(12) 0.0014(10) 0.0075(11) 0.0013(10)
N8 0.072(2) 0.0408(18) 0.071(2) 0.000 0.021(2) 0.000
C1 0.077(2) 0.0576(19) 0.076(2) 0.0079(17) 0.0278(19) -0.0110(18)
C2 0.0475(14) 0.0471(15) 0.0486(15) 0.0036(12) 0.0055(13) -0.0039(13)
C3 0.0554(17) 0.0400(15) 0.0669(18) 0.0007(13) 0.0105(15) -0.0031(13)
C4 0.0481(15) 0.0445(15) 0.0569(16) -0.0063(12) 0.0057(13) 0.0008(13)
C5 0.076(2) 0.0553(19) 0.094(3) -0.0103(19) 0.030(2) 0.0033(18)
C6 0.0502(15) 0.0418(14) 0.0433(13) 0.0003(11) 0.0033(13) -0.0072(12)
C7 0.067(2) 0.062(2) 0.080(2) 0.0092(18) 0.0227(19) -0.0080(18)
C8 0.0459(15) 0.0462(17) 0.0531(16) 0.0019(12) 0.0057(13) -0.0021(13)
C9 0.0576(17) 0.0350(15) 0.0629(17) 0.0004(12) 0.0082(15) 0.0022(13)
C10 0.0491(15) 0.0423(14) 0.0496(15) -0.0028(12) 0.0039(13) 0.0017(12)
C11 0.068(2) 0.0483(17) 0.074(2) -0.0069(16) 0.0216(18) 0.0037(16)
C12 0.0484(16) 0.0392(14) 0.0479(15) -0.0031(11) 0.0029(13) 0.0012(12)
C13 0.066(2) 0.0548(18) 0.078(2) 0.0064(17) 0.0265(19) -0.0062(16)
C14 0.0477(15) 0.0427(15) 0.0537(16) 0.0026(11) 0.0095(14) -0.0027(12)
C15 0.056(2) 0.037(2) 0.062(2) 0.000 0.014(2) 0.000
C16 0.045(2) 0.0376(19) 0.0432(18) 0.000 0.0031(17) 0.000

loop_
_atom_type_symbol
_atom_type_description
_atom_type_scat_dispersion_real
_atom_type_scat_dispersion_imag
_atom_type_scat_source
C C 0.0033 0.0000 'International Tables Vol C Tables 4.2.6.8 and 6.1.1.4'
H H 0.0000 0.0000 'International Tables Vol C Tables 4.2.6.8 and 6.1.1.4'
N N 0.0061 0.0000 'International Tables Vol C Tables 4.2.6.8 and 6.1.1.4'
O O 0.0106 0.0000 'International Tables Vol C Tables 4.2.6.8 and 6.1.1.4'

loop_
_geom_angle_atom_site_label_1
_geom_angle_atom_site_label_2
_geom_angle_atom_site_label_3
_geom_angle
_geom_angle_site_symmetry_1
_geom_angle_site_symmetry_3
_geom_angle_publ_flag
C2 N1 C6 116.3(2) . . ?
C4 N2 C6 116.1(2) . . ?
C6 N3 H301 120.0 . . ?
C6 N3 H302 120.0 . . ?
H301 N3 H302 120.0 . . ?
C8 N4 C12 115.9(3) . . ?
C10 N5 C12 117.2(3) . . ?
C12 N6 H601 120.0 . . ?
C12 N6 H602 120.0 . . ?
H601 N6 H602 120.0 . . ?
C14 N7 C16 116.2(3) . . ?
C16 N8 H801 114.0 . . ?
C2 C1 H11 109.5 . . ?
C2 C1 H12 109.5 . . ?
H11 C1 H12 109.5 . . ?
C2 C1 H13 109.5 . . ?
H11 C1 H13 109.5 . . ?
H12 C1 H13 109.5 . . ?
N1 C2 C3 121.8(3) . . ?
N1 C2 C1 116.1(3) . . ?
C3 C2 C1 122.1(3) . . ?
C2 C3 C4 117.9(3) . . ?
C2 C3 H3 121.0 . . ?
C4 C3 H3 121.0 . . ?
N2 C4 C3 121.8(3) . . ?
N2 C4 C5 117.2(3) . . ?
C3 C4 C5 121.0(3) . . ?
C4 C5 H51 109.5 . . ?
C4 C5 H52 109.5 . . ?
H51 C5 H52 109.5 . . ?
C4 C5 H53 109.5 . . ?
H51 C5 H53 109.5 . . ?
H52 C5 H53 109.5 . . ?
N3 C6 N2 116.8(3) . . ?
N3 C6 N1 117.2(3) . . ?
N2 C6 N1 126.1(3) . . ?
C8 C7 H71 109.5 . . ?
C8 C7 H72 109.5 . . ?
H71 C7 H72 109.5 . . ?
C8 C7 H73 109.5 . . ?
H71 C7 H73 109.5 . . ?
H72 C7 H73 109.5 . . ?
N4 C8 C9 121.9(3) . . ?
N4 C8 C7 117.3(3) . . ?
C9 C8 C7 120.8(3) . . ?
C10 C9 C8 118.1(3) . . ?
C10 C9 H9 121.0 . . ?
C8 C9 H9 121.0 . . ?
N5 C10 C9 121.1(3) . . ?
N5 C10 C11 117.5(3) . . ?
C9 C10 C11 121.4(3) . . ?
C10 C11 H111 109.5 . . ?
C10 C11 H112 109.5 . . ?
H111 C11 H112 109.5 . . ?
C10 C11 H113 109.5 . . ?
H111 C11 H113 109.5 . . ?
H112 C11 H113 109.5 . . ?
N5 C12 N6 117.0(3) . . ?
N5 C12 N4 125.8(3) . . ?
N6 C12 N4 117.2(3) . . ?
C14 C13 H131 109.5 . . ?
C14 C13 H132 109.5 . . ?
H131 C13 H132 109.5 . . ?
C14 C13 H133 109.5 . . ?
H131 C13 H133 109.5 . . ?
H132 C13 H133 109.5 . . ?
N7 C14 C15 121.8(3) . . ?
N7 C14 C13 117.1(3) . . ?
C15 C14 C13 121.0(3) . . ?
C14 C15 C14 117.9(4) 3 . ?
C14 C15 H15 121.0 3 . ?
C14 C15 H15 121.0 . . ?
N8 C16 N7 117.01(18) . 3 ?
N8 C16 N7 117.01(17) . . ?
N7 C16 N7 126.0(4) 3 . ?

loop_
_geom_bond_atom_site_label_1
_geom_bond_atom_site_label_2
_geom_bond_distance
_geom_bond_site_symmetry_2
_geom_bond_publ_flag
O1 H101 0.8807 . ?
N1 C2 1.329(4) . ?
N1 C6 1.345(4) . ?
N2 C4 1.323(4) . ?
N2 C6 1.343(4) . ?
N3 C6 1.340(4) . ?
N3 H301 0.8600 . ?
N3 H302 0.8600 . ?
N4 C8 1.336(4) . ?
N4 C12 1.350(4) . ?
N5 C10 1.333(3) . ?
N5 C12 1.337(4) . ?
N6 C12 1.343(4) . ?
N6 H601 0.8600 . ?
N6 H602 0.8600 . ?
N7 C14 1.336(4) . ?
N7 C16 1.345(3) . ?
N8 C16 1.343(4) . ?
N8 H801 0.9396 . ?
C1 C2 1.503(4) . ?
C1 H11 0.9600 . ?
C1 H12 0.9600 . ?
C1 H13 0.9600 . ?
C2 C3 1.366(4) . ?
C3 C4 1.389(4) . ?
C3 H3 0.9300 . ?
C4 C5 1.488(4) . ?
C5 H51 0.9600 . ?
C5 H52 0.9600 . ?
C5 H53 0.9600 . ?
C7 C8 1.487(4) . ?
C7 H71 0.9600 . ?
C7 H72 0.9600 . ?
C7 H73 0.9600 . ?
C8 C9 1.380(4) . ?
C9 C10 1.379(4) . ?
C9 H9 0.9300 . ?
C10 C11 1.494(4) . ?
C11 H111 0.9600 . ?
C11 H112 0.9600 . ?
C11 H113 0.9600 . ?
C13 C14 1.496(4) . ?
C13 H131 0.9600 . ?
C13 H132 0.9600 . ?
C13 H133 0.9600 . ?
C14 C15 1.377(4) . ?
C15 C14 1.377(4) 3 ?
C15 H15 0.9300 . ?
C16 N7 1.345(3) 3 ?

loop_
_geom_hbond_atom_site_label_D
_geom_hbond_atom_site_label_H
_geom_hbond_atom_site_label_A
_geom_hbond_site_symmetry_D
_geom_hbond_site_symmetry_H
_geom_hbond_site_symmetry_A
_geom_hbond_distance_DA
_geom_hbond_distance_DH
_geom_hbond_distance_HA
_geom_hbond_angle_DHA
_geom_hbond_publ_flag
O(1) H(101) N(1) . . . 2.936(4) 0.881 2.233 136.7 no
N(3) H(301) N(5) . . 5_445 3.022(3) 0.860 2.178 167.2 no
